data_7014226
loop_
_publ_author_name
'Tunik, Sergey P.'
'Khripun, Vassily D.'
'Haukka, Matti'
'Pakkanen, Tapani A.'

_publ_section_title
;
 Reactions of 2,4-hexadiyne-1,6-diol with [H2Os3(CO)9(PR3)] clusters.
 Cyclization of the diyne and reversible exchange of the phosphine
 ligands between different positions of the "Os3C3" framework.
;
_journal_issue 11
_journal_name_full 'Dalton transactions (Cambridge, England : 2003)'
_journal_page_first 1775
_journal_page_last 1782
_journal_paper_doi 10.1039/b403861b
_journal_year 2004
_chemical_formula_sum 'C21 H21 O10 Os3 P'
_chemical_formula_weight 1034.95
_chemical_name_common Os3(CO)9(C6H6O)(PEt3)
_chemical_name_systematic
;
?
;
_space_group_IT_number 14
_symmetry_cell_setting monoclinic
_symmetry_space_group_name_Hall '-P 2ybc'
_symmetry_space_group_name_H-M 'P 1 21/c 1'
_atom_sites_solution_hydrogens geom
_atom_sites_solution_primary heavy
_atom_sites_solution_secondary difmap
_audit_creation_method SHELXL-97
_cell_angle_alpha 90.00
_cell_angle_beta 97.3000(8)
_cell_angle_gamma 90.00
_cell_formula_units_Z 4
_cell_length_a 10.33170(10)
_cell_length_b 15.5444(2)
_cell_length_c 15.7323(2)
_cell_measurement_temperature 140(2)
_cell_volume 2506.13(5)
_computing_cell_refinement 'Denzo/Scalepack (Otwinowski & Minor, 1997)'
_computing_data_collection 'Collect (Nonius BV, 1997-2000)'
_computing_data_reduction 'Denzo/Scalepack (Otwinowski & Minor, 1997)'
_computing_molecular_graphics 'XP in SHELXTL v.6.12 (Bruker AXS, 2001)'
_computing_publication_material 'SHELXL-97 (Sheldrick, 1997)'
_computing_structure_refinement 'SHELXL-97 (Sheldrick, 1997)'
_computing_structure_solution 'DIRDIF99 (Beurskens et al., 1999)'
_diffrn_ambient_temperature 140(2)
_diffrn_detector_area_resol_mean 9
_diffrn_measured_fraction_theta_full 0.919
_diffrn_measured_fraction_theta_max 0.919
_diffrn_measurement_device '95mm CCD camera on \k-goniostat'
_diffrn_measurement_device_type KappaCCD
_diffrn_measurement_method CCD
_diffrn_radiation_monochromator 'horizonally mounted graphite crystal'
_diffrn_radiation_source 'fine-focus sealed tube'
_diffrn_radiation_type MoK\a
_diffrn_radiation_wavelength 0.71073
_diffrn_reflns_av_R_equivalents 0.0547
_diffrn_reflns_av_sigmaI/netI 0.0323
_diffrn_reflns_limit_h_max 13
_diffrn_reflns_limit_h_min -13
_diffrn_reflns_limit_k_max 20
_diffrn_reflns_limit_k_min -20
_diffrn_reflns_limit_l_max 20
_diffrn_reflns_limit_l_min -20
_diffrn_reflns_number 31146
_diffrn_reflns_theta_full 27.47
_diffrn_reflns_theta_max 27.47
_diffrn_reflns_theta_min 2.62
_exptl_absorpt_coefficient_mu 15.289
_exptl_absorpt_correction_T_max 0.17688
_exptl_absorpt_correction_T_min 0.06670
_exptl_absorpt_correction_type multi-scan
_exptl_absorpt_process_details 'Xprep in Shelxtl v.6.12 (Bruker AXS, 2001)'
_exptl_crystal_colour yellow
_exptl_crystal_density_diffrn 2.743
_exptl_crystal_density_method 'not measured'
_exptl_crystal_description block
_exptl_crystal_F_000 1880
_exptl_crystal_size_max 0.20
_exptl_crystal_size_mid 0.20
_exptl_crystal_size_min 0.10
_refine_diff_density_max 1.121
_refine_diff_density_min -1.492
_refine_diff_density_rms 0.177
_refine_ls_extinction_method none
_refine_ls_goodness_of_fit_ref 1.112
_refine_ls_hydrogen_treatment mixed
_refine_ls_matrix_type full
_refine_ls_number_parameters 320
_refine_ls_number_reflns 5284
_refine_ls_number_restraints 0
_refine_ls_restrained_S_all 1.112
_refine_ls_R_factor_all 0.0330
_refine_ls_R_factor_gt 0.0270
_refine_ls_shift/su_max 0.002
_refine_ls_shift/su_mean 0.000
_refine_ls_structure_factor_coef Fsqd
_refine_ls_weighting_details 'calc w=1/[\s^2^(Fo^2^)+(0.0204P)^2^+8.8475P] where P=(Fo^2^+2Fc^2^)/3'
_refine_ls_weighting_scheme calc
_refine_ls_wR_factor_gt 0.0587
_refine_ls_wR_factor_ref 0.0607
_reflns_number_gt 4699
_reflns_number_total 5284
_reflns_threshold_expression >2sigma(I)
_cod_data_source_file b403861b.txt
_cod_data_source_block VIII
_cod_depositor_comments
;
The following automatic conversions were performed:
'_symmetry_cell_setting' value 'Monoclinic' changed to 'monoclinic'
according to '/home/saulius/struct/CIF-dictionaries/cif_core.dic'
dictionary named 'cif_core.dic' version 2.4.1 from 2010-06-29.

Automatic conversion script
Id: cif_fix_enum 1527 2010-12-29 10:47:43Z saulius 
;
_cod_original_sg_symbol_H-M 'P 21/c'
_cod_database_code 7014226

loop_
_symmetry_equiv_pos_as_xyz
'x, y, z'
'-x, y+1/2, -z+1/2'
'-x, -y, -z'
'x, -y-1/2, z-1/2'

loop_
_atom_site_label
_atom_site_type_symbol
_atom_site_fract_x
_atom_site_fract_y
_atom_site_fract_z
_atom_site_U_iso_or_equiv
_atom_site_adp_type
_atom_site_occupancy
_atom_site_symmetry_multiplicity
_atom_site_calc_flag
_atom_site_refinement_flags
_atom_site_disorder_assembly
_atom_site_disorder_group
C1 C 1.0845(7) 0.8207(4) 0.6569(4) 0.0320(14) Uani 1 1 d . . .
C2 C 0.8894(6) 0.7013(4) 0.6416(4) 0.0313(14) Uani 1 1 d . . .
C3 C 1.0357(6) 0.7420(4) 0.8026(4) 0.0283(13) Uani 1 1 d . . .
C4 C 0.7250(6) 0.9395(4) 0.8860(4) 0.0276(13) Uani 1 1 d . . .
C5 C 0.6879(6) 0.7417(4) 0.7364(4) 0.0290(13) Uani 1 1 d . . .
C6 C 0.8184(6) 0.7730(4) 0.9023(4) 0.0278(13) Uani 1 1 d . . .
C7 C 0.8351(6) 1.0710(4) 0.7987(4) 0.0299(13) Uani 1 1 d . . .
C8 C 1.0218(6) 0.9388(4) 0.8752(5) 0.0333(14) Uani 1 1 d . . .
C9 C 1.0447(7) 1.0163(4) 0.7194(4) 0.0336(14) Uani 1 1 d . . .
C14 C 0.6273(6) 0.9192(4) 0.7059(4) 0.0274(13) Uani 1 1 d . . .
H1 H 0.5849 0.9701 0.7297 0.033 Uiso 1 1 calc R . .
C13 C 0.7366(6) 0.9493(3) 0.6619(4) 0.0249(12) Uani 1 1 d . . .
C11 C 0.8758(6) 0.9459(4) 0.5606(4) 0.0297(13) Uani 1 1 d . . .
H11 H 0.9440 0.9306 0.5283 0.036 Uiso 1 1 calc R . .
C10 C 0.7923(6) 1.0125(4) 0.5444(4) 0.0348(15) Uani 1 1 d . . .
H10 H 0.7925 1.0502 0.4969 0.042 Uiso 1 1 calc R . .
C16 C 0.5280(6) 0.8764(4) 0.6357(4) 0.0378(15) Uani 1 1 d . . .
H16A H 0.5732 0.8339 0.6041 0.057 Uiso 1 1 calc R . .
H16B H 0.4890 0.9206 0.5959 0.057 Uiso 1 1 calc R . .
H16C H 0.4592 0.8478 0.6628 0.057 Uiso 1 1 calc R . .
C20 C 0.5294(6) 0.8208(4) 0.9833(4) 0.0329(14) Uani 1 1 d . . .
H20A H 0.5979 0.7815 1.0105 0.040 Uiso 1 1 calc R . .
H20B H 0.5573 0.8803 0.9987 0.040 Uiso 1 1 calc R . .
C21 C 0.4026(7) 0.8023(5) 1.0205(5) 0.0414(17) Uani 1 1 d . . .
H21A H 0.3768 0.7424 1.0089 0.062 Uiso 1 1 calc R . .
H21B H 0.3338 0.8406 0.9939 0.062 Uiso 1 1 calc R . .
H21C H 0.4159 0.8121 1.0825 0.062 Uiso 1 1 calc R . .
C26 C 0.3761(6) 0.8739(5) 0.8284(5) 0.0398(16) Uani 1 1 d . . .
H26A H 0.3618 0.8710 0.7650 0.048 Uiso 1 1 calc R . .
H26B H 0.2989 0.8480 0.8498 0.048 Uiso 1 1 calc R . .
C27 C 0.3843(8) 0.9675(5) 0.8548(5) 0.0487(19) Uani 1 1 d . . .
H27A H 0.4679 0.9915 0.8430 0.073 Uiso 1 1 calc R . .
H27B H 0.3776 0.9721 0.9162 0.073 Uiso 1 1 calc R . .
H27C H 0.3127 0.9995 0.8224 0.073 Uiso 1 1 calc R . .
C32 C 0.4627(7) 0.6982(4) 0.8457(6) 0.0455(19) Uani 1 1 d . . .
H32A H 0.3781 0.6906 0.8682 0.055 Uiso 1 1 calc R . .
H32B H 0.4476 0.6888 0.7830 0.055 Uiso 1 1 calc R . .
C33 C 0.5583(8) 0.6302(4) 0.8861(5) 0.0491(19) Uani 1 1 d . . .
H33A H 0.5814 0.6428 0.9472 0.074 Uiso 1 1 calc R . .
H33B H 0.6374 0.6310 0.8576 0.074 Uiso 1 1 calc R . .
H33C H 0.5176 0.5733 0.8793 0.074 Uiso 1 1 calc R . .
O1 O 1.1750(5) 0.8342(3) 0.6233(3) 0.0414(11) Uani 1 1 d . . .
O2 O 0.8657(5) 0.6417(3) 0.5996(3) 0.0377(11) Uani 1 1 d . . .
O3 O 1.1035(5) 0.7107(3) 0.8576(3) 0.0416(11) Uani 1 1 d . . .
O4 O 0.7119(5) 0.9933(3) 0.9354(3) 0.0392(11) Uani 1 1 d . . .
O5 O 0.6448(4) 0.6834(3) 0.6970(3) 0.0369(11) Uani 1 1 d . . .
O6 O 0.8754(5) 0.7323(3) 0.9553(3) 0.0385(11) Uani 1 1 d . . .
O7 O 0.7916(5) 1.1356(3) 0.8150(3) 0.0406(11) Uani 1 1 d . . .
O8 O 1.0833(5) 0.9224(3) 0.9382(3) 0.0461(12) Uani 1 1 d . . .
O9 O 1.1257(5) 1.0484(3) 0.6865(3) 0.0442(12) Uani 1 1 d . . .
O10 O 0.7081(4) 1.0195(3) 0.6034(3) 0.0323(10) Uani 1 1 d . . .
C12 C 0.8423(6) 0.9022(4) 0.6360(4) 0.0257(12) Uani 1 1 d . . .
P1 P 0.51871(15) 0.80872(10) 0.86632(11) 0.0278(3) Uani 1 1 d . . .
Os1 Os 0.93436(2) 0.801586(13) 0.709254(15) 0.02291(7) Uani 1 1 d . . .
Os2 Os 0.71948(2) 0.839200(13) 0.813620(14) 0.02163(6) Uani 1 1 d . . .
Os3 Os 0.91000(2) 0.963197(13) 0.771441(15) 0.02367(7) Uani 1 1 d . . .

loop_
_atom_site_aniso_label
_atom_site_aniso_U_11
_atom_site_aniso_U_22
_atom_site_aniso_U_33
_atom_site_aniso_U_23
_atom_site_aniso_U_13
_atom_site_aniso_U_12
C1 0.037(4) 0.028(3) 0.030(3) 0.003(2) 0.003(3) 0.004(3)
C2 0.030(3) 0.024(3) 0.039(4) 0.003(3) 0.003(3) 0.003(2)
C3 0.027(3) 0.025(3) 0.033(3) -0.004(2) 0.005(3) 0.000(2)
C4 0.027(3) 0.024(3) 0.032(3) 0.001(2) 0.005(3) -0.004(2)
C5 0.026(3) 0.027(3) 0.033(3) 0.002(2) 0.002(3) 0.005(2)
C6 0.031(3) 0.025(3) 0.027(3) -0.002(2) 0.005(3) -0.001(2)
C7 0.023(3) 0.026(3) 0.041(4) 0.004(3) 0.006(3) -0.005(2)
C8 0.027(3) 0.029(3) 0.044(4) -0.006(3) 0.006(3) -0.008(3)
C9 0.036(3) 0.027(3) 0.037(4) -0.005(3) 0.004(3) 0.003(3)
C14 0.027(3) 0.021(3) 0.034(3) -0.003(2) -0.002(3) 0.001(2)
C13 0.025(3) 0.020(3) 0.028(3) 0.000(2) -0.001(3) 0.004(2)
C11 0.030(3) 0.028(3) 0.032(3) 0.002(2) 0.007(3) 0.001(2)
C10 0.036(3) 0.032(3) 0.036(4) 0.007(3) 0.006(3) -0.004(3)
C16 0.034(3) 0.039(4) 0.039(4) -0.007(3) -0.004(3) -0.006(3)
C20 0.030(3) 0.041(3) 0.029(3) 0.003(3) 0.007(3) 0.003(3)
C21 0.033(4) 0.051(4) 0.042(4) 0.009(3) 0.014(3) 0.002(3)
C26 0.025(3) 0.058(4) 0.037(4) 0.002(3) 0.003(3) 0.006(3)
C27 0.044(4) 0.047(4) 0.058(5) 0.012(4) 0.019(4) 0.018(3)
C32 0.033(4) 0.040(4) 0.065(5) -0.011(3) 0.010(4) -0.019(3)
C33 0.058(5) 0.030(4) 0.062(5) 0.001(3) 0.017(4) -0.008(3)
O1 0.037(3) 0.043(3) 0.047(3) 0.010(2) 0.015(2) 0.004(2)
O2 0.043(3) 0.029(2) 0.040(3) -0.007(2) 0.002(2) 0.000(2)
O3 0.039(3) 0.041(3) 0.044(3) 0.008(2) 0.002(2) 0.007(2)
O4 0.045(3) 0.031(2) 0.044(3) -0.014(2) 0.015(2) -0.011(2)
O5 0.034(2) 0.028(2) 0.049(3) -0.015(2) 0.005(2) -0.0094(19)
O6 0.044(3) 0.040(3) 0.032(3) 0.006(2) 0.006(2) 0.009(2)
O7 0.038(3) 0.027(2) 0.059(3) -0.002(2) 0.015(2) -0.001(2)
O8 0.036(3) 0.058(3) 0.041(3) 0.000(2) -0.011(2) -0.004(2)
O9 0.035(3) 0.045(3) 0.056(3) 0.002(2) 0.017(3) -0.012(2)
O10 0.032(2) 0.028(2) 0.037(2) 0.0076(18) 0.004(2) 0.0038(17)
C12 0.027(3) 0.023(3) 0.028(3) -0.007(2) 0.003(3) -0.001(2)
P1 0.0222(7) 0.0293(8) 0.0317(9) -0.0007(6) 0.0026(7) -0.0034(6)
Os1 0.02312(12) 0.01854(11) 0.02712(13) -0.00024(8) 0.00337(10) 0.00134(8)
Os2 0.02078(11) 0.01935(11) 0.02454(12) -0.00115(8) 0.00205(9) -0.00212(8)
Os3 0.02141(12) 0.01898(11) 0.03042(13) -0.00208(8) 0.00257(10) -0.00283(8)

loop_
_atom_type_symbol
_atom_type_description
_atom_type_scat_dispersion_real
_atom_type_scat_dispersion_imag
_atom_type_scat_source
C C 0.0033 0.0016 'International Tables Vol C Tables 4.2.6.8 and 6.1.1.4'
H H 0.0000 0.0000 'International Tables Vol C Tables 4.2.6.8 and 6.1.1.4'
O O 0.0106 0.0060 'International Tables Vol C Tables 4.2.6.8 and 6.1.1.4'
P P 0.1023 0.0942 'International Tables Vol C Tables 4.2.6.8 and 6.1.1.4'
Os Os -1.2165 7.6030 'International Tables Vol C Tables 4.2.6.8 and 6.1.1.4'

loop_
_geom_angle_atom_site_label_1
_geom_angle_atom_site_label_2
_geom_angle_atom_site_label_3
_geom_angle
_geom_angle_site_symmetry_1
_geom_angle_site_symmetry_3
_geom_angle_publ_flag
O1 C1 Os1 178.1(6) . . ?
O2 C2 Os1 177.9(6) . . ?
O3 C3 Os1 174.9(5) . . ?
O4 C4 Os2 168.7(5) . . ?
O5 C5 Os2 166.0(5) . . ?
O6 C6 Os2 178.7(5) . . ?
O7 C7 Os3 179.3(5) . . ?
O8 C8 Os3 176.8(6) . . ?
O9 C9 Os3 179.0(6) . . ?
C13 C14 C16 106.1(5) . . ?
C13 C14 Os2 104.9(4) . . ?
C16 C14 Os2 118.8(4) . . ?
C13 C14 H1 108.9 . . ?
C16 C14 H1 108.9 . . ?
Os2 C14 H1 108.9 . . ?
C12 C13 O10 108.2(5) . . ?
C12 C13 C14 129.5(5) . . ?
O10 C13 C14 115.8(5) . . ?
C12 C13 Os3 73.3(3) . . ?
O10 C13 Os3 118.6(4) . . ?
C14 C13 Os3 104.2(4) . . ?
C10 C11 C12 107.5(6) . . ?
C10 C11 H11 126.2 . . ?
C12 C11 H11 126.2 . . ?
C11 C10 O10 112.5(6) . . ?
C11 C10 H10 123.7 . . ?
O10 C10 H10 123.7 . . ?
C14 C16 H16A 109.5 . . ?
C14 C16 H16B 109.5 . . ?
H16A C16 H16B 109.5 . . ?
C14 C16 H16C 109.5 . . ?
H16A C16 H16C 109.5 . . ?
H16B C16 H16C 109.5 . . ?
C21 C20 P1 114.7(5) . . ?
C21 C20 H20A 108.6 . . ?
P1 C20 H20A 108.6 . . ?
C21 C20 H20B 108.6 . . ?
P1 C20 H20B 108.6 . . ?
H20A C20 H20B 107.6 . . ?
C20 C21 H21A 109.5 . . ?
C20 C21 H21B 109.5 . . ?
H21A C21 H21B 109.5 . . ?
C20 C21 H21C 109.5 . . ?
H21A C21 H21C 109.5 . . ?
H21B C21 H21C 109.5 . . ?
C27 C26 P1 115.4(5) . . ?
C27 C26 H26A 108.4 . . ?
P1 C26 H26A 108.4 . . ?
C27 C26 H26B 108.4 . . ?
P1 C26 H26B 108.4 . . ?
H26A C26 H26B 107.5 . . ?
C26 C27 H27A 109.5 . . ?
C26 C27 H27B 109.5 . . ?
H27A C27 H27B 109.5 . . ?
C26 C27 H27C 109.5 . . ?
H27A C27 H27C 109.5 . . ?
H27B C27 H27C 109.5 . . ?
C33 C32 P1 113.7(5) . . ?
C33 C32 H32A 108.8 . . ?
P1 C32 H32A 108.8 . . ?
C33 C32 H32B 108.8 . . ?
P1 C32 H32B 108.8 . . ?
H32A C32 H32B 107.7 . . ?
C32 C33 H33A 109.5 . . ?
C32 C33 H33B 109.5 . . ?
H33A C33 H33B 109.5 . . ?
C32 C33 H33C 109.5 . . ?
H33A C33 H33C 109.5 . . ?
H33B C33 H33C 109.5 . . ?
C10 O10 C13 106.3(5) . . ?
C13 C12 C11 105.4(5) . . ?
C13 C12 Os1 122.7(4) . . ?
C11 C12 Os1 131.4(4) . . ?
C13 C12 Os3 71.5(3) . . ?
C11 C12 Os3 118.6(4) . . ?
Os1 C12 Os3 75.03(19) . . ?
C26 P1 C32 103.8(3) . . ?
C26 P1 C20 102.4(3) . . ?
C32 P1 C20 104.5(4) . . ?
C26 P1 Os2 118.6(2) . . ?
C32 P1 Os2 113.3(2) . . ?
C20 P1 Os2 112.6(2) . . ?
C1 Os1 C2 92.3(3) . . ?
C1 Os1 C3 90.7(3) . . ?
C2 Os1 C3 95.9(3) . . ?
C1 Os1 C12 89.0(2) . . ?
C2 Os1 C12 103.9(2) . . ?
C3 Os1 C12 160.2(2) . . ?
C1 Os1 Os3 97.56(19) . . ?
C2 Os1 Os3 157.94(19) . . ?
C3 Os1 Os3 103.66(17) . . ?
C12 Os1 Os3 56.81(15) . . ?
C1 Os1 Os2 158.21(19) . . ?
C2 Os1 Os2 108.8(2) . . ?
C3 Os1 Os2 92.59(18) . . ?
C12 Os1 Os2 80.72(16) . . ?
Os3 Os1 Os2 60.747(8) . . ?
C6 Os2 C4 91.8(3) . . ?
C6 Os2 C5 93.9(2) . . ?
C4 Os2 C5 171.9(3) . . ?
C6 Os2 C14 173.3(2) . . ?
C4 Os2 C14 88.6(2) . . ?
C5 Os2 C14 86.5(2) . . ?
C6 Os2 P1 92.69(19) . . ?
C4 Os2 P1 85.23(18) . . ?
C5 Os2 P1 88.72(19) . . ?
C14 Os2 P1 93.98(16) . . ?
C6 Os2 Os3 102.09(18) . . ?
C4 Os2 Os3 68.06(18) . . ?
C5 Os2 Os3 116.21(18) . . ?
C14 Os2 Os3 71.90(15) . . ?
P1 Os2 Os3 149.59(4) . . ?
C6 Os2 Os1 86.01(18) . . ?
C4 Os2 Os1 121.05(18) . . ?
C5 Os2 Os1 65.22(18) . . ?
C14 Os2 Os1 88.09(16) . . ?
P1 Os2 Os1 153.71(4) . . ?
Os3 Os2 Os1 55.128(7) . . ?
C9 Os3 C8 93.3(3) . . ?
C9 Os3 C7 93.2(2) . . ?
C8 Os3 C7 101.5(3) . . ?
C9 Os3 C13 105.0(3) . . ?
C8 Os3 C13 159.3(2) . . ?
C7 Os3 C13 87.3(2) . . ?
C9 Os3 C12 86.2(2) . . ?
C8 Os3 C12 140.3(2) . . ?
C7 Os3 C12 118.2(2) . . ?
C13 Os3 C12 35.19(19) . . ?
C9 Os3 Os1 98.06(18) . . ?
C8 Os3 Os1 92.89(18) . . ?
C7 Os3 Os1 161.17(18) . . ?
C13 Os3 Os1 75.30(13) . . ?
C12 Os3 Os1 48.16(14) . . ?
C9 Os3 Os2 161.77(18) . . ?
C8 Os3 Os2 91.54(18) . . ?
C7 Os3 Os2 103.04(17) . . ?
C13 Os3 Os2 68.06(14) . . ?
C12 Os3 Os2 78.85(14) . . ?
Os1 Os3 Os2 64.124(8) . . ?

loop_
_geom_bond_atom_site_label_1
_geom_bond_atom_site_label_2
_geom_bond_distance
_geom_bond_site_symmetry_2
_geom_bond_publ_flag
C1 O1 1.150(8) . ?
C1 Os1 1.871(7) . ?
C2 O2 1.147(7) . ?
C2 Os1 1.911(6) . ?
C3 O3 1.150(7) . ?
C3 Os1 1.929(6) . ?
C4 O4 1.161(7) . ?
C4 Os2 1.927(6) . ?
C5 O5 1.155(7) . ?
C5 Os2 1.943(6) . ?
C6 O6 1.148(7) . ?
C6 Os2 1.921(6) . ?
C7 O7 1.143(7) . ?
C7 Os3 1.917(6) . ?
C8 O8 1.135(8) . ?
C8 Os3 1.914(7) . ?
C9 O9 1.151(8) . ?
C9 Os3 1.892(7) . ?
C14 C13 1.473(8) . ?
C14 C16 1.558(8) . ?
C14 Os2 2.218(6) . ?
C14 H1 1.0000 . ?
C13 C12 1.417(8) . ?
C13 O10 1.434(7) . ?
C13 Os3 2.333(6) . ?
C11 C10 1.350(9) . ?
C11 C12 1.447(8) . ?
C11 H11 0.9500 . ?
C10 O10 1.355(8) . ?
C10 H10 0.9500 . ?
C16 H16A 0.9800 . ?
C16 H16B 0.9800 . ?
C16 H16C 0.9800 . ?
C20 C21 1.529(9) . ?
C20 P1 1.839(7) . ?
C20 H20A 0.9900 . ?
C20 H20B 0.9900 . ?
C21 H21A 0.9800 . ?
C21 H21B 0.9800 . ?
C21 H21C 0.9800 . ?
C26 C27 1.513(10) . ?
C26 P1 1.824(7) . ?
C26 H26A 0.9900 . ?
C26 H26B 0.9900 . ?
C27 H27A 0.9800 . ?
C27 H27B 0.9800 . ?
C27 H27C 0.9800 . ?
C32 C33 1.529(11) . ?
C32 P1 1.828(6) . ?
C32 H32A 0.9900 . ?
C32 H32B 0.9900 . ?
C33 H33A 0.9800 . ?
C33 H33B 0.9800 . ?
C33 H33C 0.9800 . ?
C12 Os1 2.097(6) . ?
C12 Os3 2.355(6) . ?
P1 Os2 2.3773(16) . ?
Os1 Os3 2.7192(3) . ?
Os1 Os2 2.9820(3) . ?
Os2 Os3 2.8917(3) . ?

loop_
_geom_torsion_atom_site_label_1
_geom_torsion_atom_site_label_2
_geom_torsion_atom_site_label_3
_geom_torsion_atom_site_label_4
_geom_torsion
_geom_torsion_site_symmetry_1
_geom_torsion_site_symmetry_2
_geom_torsion_site_symmetry_3
_geom_torsion_site_symmetry_4
_geom_torsion_publ_flag
C16 C14 C13 C12 -79.2(7) . . . . ?
Os2 C14 C13 C12 47.4(7) . . . . ?
C16 C14 C13 O10 68.7(6) . . . . ?
Os2 C14 C13 O10 -164.7(4) . . . . ?
C16 C14 C13 Os3 -159.1(4) . . . . ?
Os2 C14 C13 Os3 -32.5(3) . . . . ?
C12 C11 C10 O10 2.0(7) . . . . ?
C11 C10 O10 C13 -2.0(7) . . . . ?
C12 C13 O10 C10 1.3(6) . . . . ?
C14 C13 O10 C10 -153.2(5) . . . . ?
Os3 C13 O10 C10 81.8(5) . . . . ?
O10 C13 C12 C11 -0.2(6) . . . . ?
C14 C13 C12 C11 149.6(6) . . . . ?
Os3 C13 C12 C11 -115.5(4) . . . . ?
O10 C13 C12 Os1 172.8(4) . . . . ?
C14 C13 C12 Os1 -37.4(8) . . . . ?
Os3 C13 C12 Os1 57.5(4) . . . . ?
O10 C13 C12 Os3 115.4(4) . . . . ?
C14 C13 C12 Os3 -94.8(6) . . . . ?
C10 C11 C12 C13 -1.0(7) . . . . ?
C10 C11 C12 Os1 -173.2(5) . . . . ?
C10 C11 C12 Os3 -78.1(6) . . . . ?
C27 C26 P1 C32 167.2(6) . . . . ?
C27 C26 P1 C20 58.6(6) . . . . ?
C27 C26 P1 Os2 -66.0(6) . . . . ?
C33 C32 P1 C26 -170.2(6) . . . . ?
C33 C32 P1 C20 -63.2(6) . . . . ?
C33 C32 P1 Os2 59.8(6) . . . . ?
C21 C20 P1 C26 51.2(6) . . . . ?
C21 C20 P1 C32 -56.8(6) . . . . ?
C21 C20 P1 Os2 179.7(4) . . . . ?
O1 C1 Os1 C2 102(19) . . . . ?
O1 C1 Os1 C3 -162(19) . . . . ?
O1 C1 Os1 C12 -2(19) . . . . ?
O1 C1 Os1 Os3 -58(19) . . . . ?
O1 C1 Os1 Os2 -63(19) . . . . ?
O2 C2 Os1 C1 -4(16) . . . . ?
O2 C2 Os1 C3 -95(16) . . . . ?
O2 C2 Os1 C12 85(16) . . . . ?
O2 C2 Os1 Os3 113(16) . . . . ?
O2 C2 Os1 Os2 170(16) . . . . ?
O3 C3 Os1 C1 35(6) . . . . ?
O3 C3 Os1 C2 128(6) . . . . ?
O3 C3 Os1 C12 -54(6) . . . . ?
O3 C3 Os1 Os3 -63(6) . . . . ?
O3 C3 Os1 Os2 -123(6) . . . . ?
C13 C12 Os1 C1 -155.6(5) . . . . ?
C11 C12 Os1 C1 15.4(6) . . . . ?
Os3 C12 Os1 C1 -99.7(2) . . . . ?
C13 C12 Os1 C2 112.3(5) . . . . ?
C11 C12 Os1 C2 -76.7(6) . . . . ?
Os3 C12 Os1 C2 168.2(2) . . . . ?
C13 C12 Os1 C3 -66.3(9) . . . . ?
C11 C12 Os1 C3 104.6(8) . . . . ?
Os3 C12 Os1 C3 -10.5(8) . . . . ?
C13 C12 Os1 Os3 -55.9(4) . . . . ?
C11 C12 Os1 Os3 115.1(6) . . . . ?
C13 C12 Os1 Os2 5.1(4) . . . . ?
C11 C12 Os1 Os2 176.1(6) . . . . ?
Os3 C12 Os1 Os2 61.00(10) . . . . ?
O6 C6 Os2 C4 117(24) . . . . ?
O6 C6 Os2 C5 -57(24) . . . . ?
O6 C6 Os2 C14 -150(23) . . . . ?
O6 C6 Os2 P1 32(24) . . . . ?
O6 C6 Os2 Os3 -175(100) . . . . ?
O6 C6 Os2 Os1 -122(24) . . . . ?
O4 C4 Os2 C6 -80(3) . . . . ?
O4 C4 Os2 C5 55(4) . . . . ?
O4 C4 Os2 C14 107(3) . . . . ?
O4 C4 Os2 P1 13(3) . . . . ?
O4 C4 Os2 Os3 178(3) . . . . ?
O4 C4 Os2 Os1 -166(3) . . . . ?
O5 C5 Os2 C6 99(2) . . . . ?
O5 C5 Os2 C4 -35(3) . . . . ?
O5 C5 Os2 C14 -88(2) . . . . ?
O5 C5 Os2 P1 6(2) . . . . ?
O5 C5 Os2 Os3 -156(2) . . . . ?
O5 C5 Os2 Os1 -177(2) . . . . ?
C13 C14 Os2 C6 0(2) . . . . ?
C16 C14 Os2 C6 118.5(19) . . . . ?
C13 C14 Os2 C4 93.6(4) . . . . ?
C16 C14 Os2 C4 -148.1(5) . . . . ?
C13 C14 Os2 C5 -92.8(4) . . . . ?
C16 C14 Os2 C5 25.5(5) . . . . ?
C13 C14 Os2 P1 178.7(3) . . . . ?
C16 C14 Os2 P1 -63.0(5) . . . . ?
C13 C14 Os2 Os3 26.2(3) . . . . ?
C16 C14 Os2 Os3 144.5(5) . . . . ?
C13 C14 Os2 Os1 -27.6(3) . . . . ?
C16 C14 Os2 Os1 90.7(5) . . . . ?
C26 P1 Os2 C6 164.7(3) . . . . ?
C32 P1 Os2 C6 -73.1(3) . . . . ?
C20 P1 Os2 C6 45.3(3) . . . . ?
C26 P1 Os2 C4 73.1(3) . . . . ?
C32 P1 Os2 C4 -164.7(4) . . . . ?
C20 P1 Os2 C4 -46.3(3) . . . . ?
C26 P1 Os2 C5 -101.5(3) . . . . ?
C32 P1 Os2 C5 20.7(3) . . . . ?
C20 P1 Os2 C5 139.1(3) . . . . ?
C26 P1 Os2 C14 -15.1(3) . . . . ?
C32 P1 Os2 C14 107.1(3) . . . . ?
C20 P1 Os2 C14 -134.6(3) . . . . ?
C26 P1 Os2 Os3 45.1(3) . . . . ?
C32 P1 Os2 Os3 167.3(3) . . . . ?
C20 P1 Os2 Os3 -74.4(3) . . . . ?
C26 P1 Os2 Os1 -108.8(3) . . . . ?
C32 P1 Os2 Os1 13.3(3) . . . . ?
C20 P1 Os2 Os1 131.7(2) . . . . ?
C1 Os1 Os2 C6 -101.8(5) . . . . ?
C2 Os1 Os2 C6 93.6(3) . . . . ?
C3 Os1 Os2 C6 -3.5(2) . . . . ?
C12 Os1 Os2 C6 -164.7(2) . . . . ?
Os3 Os1 Os2 C6 -107.72(17) . . . . ?
C1 Os1 Os2 C4 -12.1(6) . . . . ?
C2 Os1 Os2 C4 -176.7(3) . . . . ?
C3 Os1 Os2 C4 86.2(3) . . . . ?
C12 Os1 Os2 C4 -75.0(3) . . . . ?
Os3 Os1 Os2 C4 -18.0(2) . . . . ?
C1 Os1 Os2 C5 162.1(5) . . . . ?
C2 Os1 Os2 C5 -2.5(3) . . . . ?
C3 Os1 Os2 C5 -99.6(3) . . . . ?
C12 Os1 Os2 C5 99.1(2) . . . . ?
Os3 Os1 Os2 C5 156.15(19) . . . . ?
C1 Os1 Os2 C14 75.1(5) . . . . ?
C2 Os1 Os2 C14 -89.5(2) . . . . ?
C3 Os1 Os2 C14 173.4(2) . . . . ?
C12 Os1 Os2 C14 12.2(2) . . . . ?
Os3 Os1 Os2 C14 69.17(14) . . . . ?
C1 Os1 Os2 P1 170.2(5) . . . . ?
C2 Os1 Os2 P1 5.6(2) . . . . ?
C3 Os1 Os2 P1 -91.51(19) . . . . ?
C12 Os1 Os2 P1 107.26(18) . . . . ?
Os3 Os1 Os2 P1 164.28(9) . . . . ?
C1 Os1 Os2 Os3 5.9(5) . . . . ?
C2 Os1 Os2 Os3 -158.7(2) . . . . ?
C3 Os1 Os2 Os3 104.21(17) . . . . ?
C12 Os1 Os2 Os3 -57.02(15) . . . . ?
O9 C9 Os3 C8 162(32) . . . . ?
O9 C9 Os3 C7 -96(32) . . . . ?
O9 C9 Os3 C13 -8(32) . . . . ?
O9 C9 Os3 C12 22(32) . . . . ?
O9 C9 Os3 Os1 69(32) . . . . ?
O9 C9 Os3 Os2 57(32) . . . . ?
O8 C8 Os3 C9 -177(100) . . . . ?
O8 C8 Os3 C7 89(11) . . . . ?
O8 C8 Os3 C13 -25(11) . . . . ?
O8 C8 Os3 C12 -89(11) . . . . ?
O8 C8 Os3 Os1 -79(11) . . . . ?
O8 C8 Os3 Os2 -15(11) . . . . ?
O7 C7 Os3 C9 -31(50) . . . . ?
O7 C7 Os3 C8 63(50) . . . . ?
O7 C7 Os3 C13 -136(50) . . . . ?
O7 C7 Os3 C12 -119(50) . . . . ?
O7 C7 Os3 Os1 -158(100) . . . . ?
O7 C7 Os3 Os2 157(100) . . . . ?
C12 C13 Os3 C9 60.1(4) . . . . ?
O10 C13 Os3 C9 -41.8(5) . . . . ?
C14 C13 Os3 C9 -172.4(4) . . . . ?
C12 C13 Os3 C8 -91.4(7) . . . . ?
O10 C13 Os3 C8 166.7(6) . . . . ?
C14 C13 Os3 C8 36.1(8) . . . . ?
C12 C13 Os3 C7 152.7(4) . . . . ?
O10 C13 Os3 C7 50.8(4) . . . . ?
C14 C13 Os3 C7 -79.8(4) . . . . ?
O10 C13 Os3 C12 -101.9(6) . . . . ?
C14 C13 Os3 C12 127.5(5) . . . . ?
C12 C13 Os3 Os1 -34.5(3) . . . . ?
O10 C13 Os3 Os1 -136.4(4) . . . . ?
C14 C13 Os3 Os1 93.0(3) . . . . ?
C12 C13 Os3 Os2 -102.1(3) . . . . ?
O10 C13 Os3 Os2 156.0(5) . . . . ?
C14 C13 Os3 Os2 25.4(3) . . . . ?
C13 C12 Os3 C9 -122.9(4) . . . . ?
C11 C12 Os3 C9 -25.0(5) . . . . ?
Os1 C12 Os3 C9 104.3(2) . . . . ?
C13 C12 Os3 C8 146.4(4) . . . . ?
C11 C12 Os3 C8 -115.7(5) . . . . ?
Os1 C12 Os3 C8 13.6(4) . . . . ?
C13 C12 Os3 C7 -31.3(4) . . . . ?
C11 C12 Os3 C7 66.6(5) . . . . ?
Os1 C12 Os3 C7 -164.1(2) . . . . ?
C11 C12 Os3 C13 97.9(6) . . . . ?
Os1 C12 Os3 C13 -132.7(4) . . . . ?
C13 C12 Os3 Os1 132.7(4) . . . . ?
C11 C12 Os3 Os1 -129.4(5) . . . . ?
C13 C12 Os3 Os2 67.6(3) . . . . ?
C11 C12 Os3 Os2 165.5(5) . . . . ?
Os1 C12 Os3 Os2 -65.13(12) . . . . ?
C1 Os1 Os3 C9 6.3(3) . . . . ?
C2 Os1 Os3 C9 -109.5(6) . . . . ?
C3 Os1 Os3 C9 98.8(3) . . . . ?
C12 Os1 Os3 C9 -77.5(3) . . . . ?
Os2 Os1 Os3 C9 -175.9(2) . . . . ?
C1 Os1 Os3 C8 -87.5(3) . . . . ?
C2 Os1 Os3 C8 156.7(6) . . . . ?
C3 Os1 Os3 C8 5.1(3) . . . . ?
C12 Os1 Os3 C8 -171.3(3) . . . . ?
Os2 Os1 Os3 C8 90.31(19) . . . . ?
C1 Os1 Os3 C7 132.4(6) . . . . ?
C2 Os1 Os3 C7 16.6(8) . . . . ?
C3 Os1 Os3 C7 -135.0(6) . . . . ?
C12 Os1 Os3 C7 48.6(6) . . . . ?
Os2 Os1 Os3 C7 -49.8(6) . . . . ?
C1 Os1 Os3 C13 109.8(2) . . . . ?
C2 Os1 Os3 C13 -6.0(5) . . . . ?
C3 Os1 Os3 C13 -157.7(2) . . . . ?
C12 Os1 Os3 C13 26.0(2) . . . . ?
Os2 Os1 Os3 C13 -72.42(15) . . . . ?
C1 Os1 Os3 C12 83.8(3) . . . . ?
C2 Os1 Os3 C12 -32.0(6) . . . . ?
C3 Os1 Os3 C12 176.4(3) . . . . ?
Os2 Os1 Os3 C12 -98.38(19) . . . . ?
C1 Os1 Os3 Os2 -177.78(19) . . . . ?
C2 Os1 Os3 Os2 66.4(5) . . . . ?
C3 Os1 Os3 Os2 -85.25(18) . . . . ?
C12 Os1 Os3 Os2 98.38(19) . . . . ?
C6 Os2 Os3 C9 89.4(7) . . . . ?
C4 Os2 Os3 C9 176.5(7) . . . . ?
C5 Os2 Os3 C9 -11.1(7) . . . . ?
C14 Os2 Os3 C9 -87.6(7) . . . . ?
P1 Os2 Os3 C9 -153.2(7) . . . . ?
Os1 Os2 Os3 C9 13.1(6) . . . . ?
C6 Os2 Os3 C8 -16.1(3) . . . . ?
C4 Os2 Os3 C8 70.9(3) . . . . ?
C5 Os2 Os3 C8 -116.6(3) . . . . ?
C14 Os2 Os3 C8 166.9(2) . . . . ?
P1 Os2 Os3 C8 101.2(2) . . . . ?
Os1 Os2 Os3 C8 -92.47(19) . . . . ?
C6 Os2 Os3 C7 -118.3(3) . . . . ?
C4 Os2 Os3 C7 -31.2(3) . . . . ?
C5 Os2 Os3 C7 141.2(3) . . . . ?
C14 Os2 Os3 C7 64.7(3) . . . . ?
P1 Os2 Os3 C7 -0.9(2) . . . . ?
Os1 Os2 Os3 C7 165.3(2) . . . . ?
C6 Os2 Os3 C13 160.1(2) . . . . ?
C4 Os2 Os3 C13 -112.8(2) . . . . ?
C5 Os2 Os3 C13 59.6(2) . . . . ?
C14 Os2 Os3 C13 -16.9(2) . . . . ?
P1 Os2 Os3 C13 -82.53(17) . . . . ?
Os1 Os2 Os3 C13 83.76(15) . . . . ?
C6 Os2 Os3 C12 125.1(2) . . . . ?
C4 Os2 Os3 C12 -147.9(2) . . . . ?
C5 Os2 Os3 C12 24.5(2) . . . . ?
C14 Os2 Os3 C12 -52.0(2) . . . . ?
P1 Os2 Os3 C12 -117.59(16) . . . . ?
Os1 Os2 Os3 C12 48.70(14) . . . . ?
C6 Os2 Os3 Os1 76.35(18) . . . . ?
C4 Os2 Os3 Os1 163.41(19) . . . . ?
C5 Os2 Os3 Os1 -24.15(19) . . . . ?
C14 Os2 Os3 Os1 -100.66(16) . . . . ?
P1 Os2 Os3 Os1 -166.29(8) . . . . ?
